data_7222264
loop_
_publ_author_name
'Li, Xiu-Yuan'
'Liu, Meng'
'Yue, Ke-Fen'
'Wu, Ya-Pan'
'He, Tian'
'Yan, Ni'
'Wang, Yao-Yu'

_publ_section_title
;
 A series of reaction-controlled coordination polymers constructed from
 bis(imidazole) and tetrafluoroterephthalic acid ligands: syntheses,
 structural diversities, properties
;
_journal_issue 43
_journal_name_full CrystEngComm
_journal_page_first 8273
_journal_paper_doi 10.1039/C5CE01423A
_journal_volume 17
_journal_year 2015
_chemical_formula_sum 'C28 H18 Cd2 F8 N4 O8'
_chemical_formula_weight 915.26
_chemical_name_systematic
; 
 ? 
;
_space_group_IT_number 14
_symmetry_cell_setting monoclinic
_symmetry_space_group_name_Hall '-P 2yn'
_symmetry_space_group_name_H-M 'P 1 21/n 1'
_atom_sites_solution_hydrogens geom
_atom_sites_solution_primary direct
_atom_sites_solution_secondary difmap
_audit_creation_method SHELXL-97
_audit_update_record
;
2015-06-25 deposited with the CCDC.
2015-09-21 downloaded from the CCDC.
;
_cell_angle_alpha 90.00
_cell_angle_beta 99.022(3)
_cell_angle_gamma 90.00
_cell_formula_units_Z 4
_cell_length_a 20.280(3)
_cell_length_b 7.5025(12)
_cell_length_c 20.478(3)
_cell_measurement_reflns_used 3682
_cell_measurement_temperature 296(2)
_cell_measurement_theta_max 24.63
_cell_measurement_theta_min 2.63
_cell_volume 3077.2(8)
_computing_structure_refinement 'SHELXL-97 (Sheldrick, 1997)'
_computing_structure_solution 'SHELXS-97 (Sheldrick, 1990)'
_diffrn_ambient_temperature 296(2)
_diffrn_measured_fraction_theta_full 0.996
_diffrn_measured_fraction_theta_max 0.996
_diffrn_measurement_device_type 'Bruker SMART APEX II CCD area-detector'
_diffrn_measurement_method '\f and \w scans'
_diffrn_radiation_monochromator graphite
_diffrn_radiation_source 'fine-focus sealed tube'
_diffrn_radiation_type MoK\a
_diffrn_radiation_wavelength 0.71073
_diffrn_reflns_av_R_equivalents 0.0393
_diffrn_reflns_av_sigmaI/netI 0.0505
_diffrn_reflns_limit_h_max 24
_diffrn_reflns_limit_h_min -17
_diffrn_reflns_limit_k_max 8
_diffrn_reflns_limit_k_min -8
_diffrn_reflns_limit_l_max 24
_diffrn_reflns_limit_l_min -22
_diffrn_reflns_number 14509
_diffrn_reflns_theta_full 25.05
_diffrn_reflns_theta_max 25.05
_diffrn_reflns_theta_min 1.31
_exptl_absorpt_coefficient_mu 1.488
_exptl_absorpt_correction_T_max 0.7653
_exptl_absorpt_correction_T_min 0.6639
_exptl_absorpt_correction_type multi-scan
_exptl_absorpt_process_details SADABS
_exptl_crystal_colour colorless
_exptl_crystal_density_diffrn 1.976
_exptl_crystal_density_method 'not measured'
_exptl_crystal_description block
_exptl_crystal_F_000 1784
_exptl_crystal_size_max 0.30
_exptl_crystal_size_mid 0.23
_exptl_crystal_size_min 0.19
_refine_diff_density_max 2.337
_refine_diff_density_min -2.137
_refine_diff_density_rms 0.227
_refine_ls_extinction_method none
_refine_ls_goodness_of_fit_ref 1.100
_refine_ls_hydrogen_treatment constr
_refine_ls_matrix_type full
_refine_ls_number_parameters 453
_refine_ls_number_reflns 5409
_refine_ls_number_restraints 0
_refine_ls_restrained_S_all 1.100
_refine_ls_R_factor_all 0.0967
_refine_ls_R_factor_gt 0.0841
_refine_ls_shift/su_max 0.018
_refine_ls_shift/su_mean 0.001
_refine_ls_structure_factor_coef Fsqd
_refine_ls_weighting_details 'calc w=1/[\s^2^(Fo^2^)+(0.0000P)^2^+148.4109P] where P=(Fo^2^+2Fc^2^)/3'
_refine_ls_weighting_scheme calc
_refine_ls_wR_factor_gt 0.2181
_refine_ls_wR_factor_ref 0.2236
_reflns_number_gt 4375
_reflns_number_total 5409
_reflns_threshold_expression >2sigma(I)
_cod_data_source_file c5ce01423a2.cif
_cod_data_source_block 2
_cod_depositor_comments 'Adding full bibliography for 7222263--7222269.cif.'
_cod_original_cell_volume 3077.2(9)
_cod_original_sg_symbol_H-M P2(1)/n
_cod_database_code 7222264

loop_
_symmetry_equiv_pos_as_xyz
'x, y, z'
'-x+1/2, y+1/2, -z+1/2'
'-x, -y, -z'
'x-1/2, -y-1/2, z-1/2'

loop_
_atom_site_label
_atom_site_type_symbol
_atom_site_fract_x
_atom_site_fract_y
_atom_site_fract_z
_atom_site_U_iso_or_equiv
_atom_site_adp_type
_atom_site_occupancy
_atom_site_symmetry_multiplicity
_atom_site_calc_flag
_atom_site_refinement_flags
Cd1 Cd 0.21926(5) 0.47766(15) 0.23835(5) 0.0311(3) Uani 1 1 d .
Cd2 Cd 0.74759(5) 1.02980(15) 0.28295(5) 0.0325(3) Uani 1 1 d .
N1 N 0.1262(6) 0.5886(17) 0.1826(6) 0.037(3) Uani 1 1 d .
N2 N 0.0491(7) 0.6898(18) 0.1055(7) 0.045(3) Uani 1 1 d .
N3 N 0.8067(6) 0.9331(18) 0.3755(6) 0.038(3) Uani 1 1 d .
N4 N 0.8867(7) 0.8314(18) 0.4511(7) 0.043(3) Uani 1 1 d .
O1 O 0.3343(5) 0.4567(15) 0.2806(6) 0.047(3) Uani 1 1 d .
O2 O 0.3024(5) 0.6982(14) 0.2266(5) 0.037(2) Uani 1 1 d .
O3 O 0.2430(7) 0.3291(18) 0.1457(5) 0.063(4) Uani 1 1 d .
O4 O 0.2017(7) 0.5736(17) 0.3358(6) 0.059(3) Uani 1 1 d .
O5 O 0.7804(5) 0.8199(13) 0.1947(5) 0.035(2) Uani 1 1 d .
O6 O 0.7132(5) 1.0463(15) 0.1728(5) 0.038(2) Uani 1 1 d .
O7 O 0.6460(6) 0.9453(19) 0.3023(6) 0.058(3) Uani 1 1 d .
O8 O 0.8394(6) 1.1937(17) 0.2531(7) 0.061(4) Uani 1 1 d .
F1 F 0.5345(5) 0.8005(18) 0.1554(5) 0.070(3) Uani 1 1 d .
F2 F 0.4080(4) 0.7017(16) 0.1470(5) 0.057(3) Uani 1 1 d .
F3 F 0.4395(5) 0.6052(13) 0.3777(5) 0.049(2) Uani 1 1 d .
F4 F 0.5663(4) 0.7006(14) 0.3855(5) 0.049(2) Uani 1 1 d .
F5 F 0.8553(5) 0.8727(17) 0.0915(5) 0.062(3) Uani 1 1 d .
F6 F 0.8485(5) 0.8221(18) -0.0372(5) 0.069(3) Uani 1 1 d .
F7 F 0.6140(5) 0.8381(18) -0.0635(4) 0.065(3) Uani 1 1 d .
F8 F 0.6205(4) 0.8936(15) 0.0652(4) 0.051(3) Uani 1 1 d .
C1 C 0.1655(9) 0.674(2) 0.0773(8) 0.050(4) Uani 1 1 d .
H1A H 0.1935 0.7724 0.0941 0.075 Uiso 1 1 calc R
H1B H 0.1437 0.7012 0.0334 0.075 Uiso 1 1 calc R
H1C H 0.1922 0.5690 0.0764 0.075 Uiso 1 1 calc R
C2 C 0.1133(8) 0.643(2) 0.1218(7) 0.036(3) Uani 1 1 d .
C3 C 0.0668(8) 0.598(2) 0.2082(8) 0.041(4) Uani 1 1 d .
H3 H 0.0605 0.5679 0.2508 0.049 Uiso 1 1 calc R
C4 C 0.0194(8) 0.660(2) 0.1589(9) 0.050(4) Uani 1 1 d .
H4 H -0.0254 0.6786 0.1616 0.060 Uiso 1 1 calc R
C5 C 0.0128(9) 0.735(2) 0.0404(9) 0.056(5) Uani 1 1 d .
H5A H 0.0439 0.7844 0.0136 0.067 Uiso 1 1 calc R
H5B H -0.0199 0.8266 0.0453 0.067 Uiso 1 1 calc R
C6 C -0.0222(9) 0.578(3) 0.0051(10) 0.060(5) Uani 1 1 d .
H6A H -0.0447 0.6167 -0.0378 0.072 Uiso 1 1 calc R
H6B H -0.0561 0.5365 0.0300 0.072 Uiso 1 1 calc R
C7 C 0.3466(7) 0.5912(19) 0.2579(7) 0.032(3) Uani 1 1 d .
C8 C 0.4195(7) 0.650(2) 0.2623(8) 0.034(3) Uani 1 1 d .
C9 C 0.4469(7) 0.7004(18) 0.2067(7) 0.032(3) Uani 1 1 d .
C10 C 0.5125(8) 0.751(3) 0.2107(8) 0.044(4) Uani 1 1 d .
C11 C 0.5551(6) 0.750(2) 0.2704(8) 0.037(4) Uani 1 1 d .
C12 C 0.5279(6) 0.6990(17) 0.3255(7) 0.026(3) Uani 1 1 d .
C13 C 0.4624(7) 0.648(2) 0.3211(7) 0.034(3) Uani 1 1 d .
C14 C 0.6267(7) 0.803(2) 0.2729(7) 0.036(4) Uani 1 1 d .
C15 C 0.9118(8) 0.830(3) 0.3346(9) 0.055(5) Uani 1 1 d .
H15A H 0.8863 0.8444 0.2913 0.082 Uiso 1 1 calc R
H15B H 0.9270 0.7085 0.3400 0.082 Uiso 1 1 calc R
H15C H 0.9496 0.9082 0.3396 0.082 Uiso 1 1 calc R
C16 C 0.8692(8) 0.872(2) 0.3857(8) 0.037(3) Uani 1 1 d .
C17 C 0.7850(9) 0.929(2) 0.4348(8) 0.045(4) Uani 1 1 d .
H17 H 0.7426 0.9624 0.4421 0.054 Uiso 1 1 calc R
C18 C 0.8342(9) 0.869(3) 0.4815(9) 0.057(5) Uani 1 1 d .
H18 H 0.8322 0.8554 0.5263 0.069 Uiso 1 1 calc R
C19 C 0.9517(9) 0.774(2) 0.4853(10) 0.059(5) Uani 1 1 d .
H19A H 0.9768 0.7214 0.4536 0.071 Uiso 1 1 calc R
H19B H 0.9454 0.6836 0.5175 0.071 Uiso 1 1 calc R
C20 C 0.9920(13) 0.928(3) 0.5204(14) 0.106(11) Uani 1 1 d .
H20A H 0.9673 0.9755 0.5533 0.127 Uiso 1 1 calc R
H20B H 1.0334 0.8794 0.5438 0.127 Uiso 1 1 calc R
C21 C 0.7412(7) 0.922(2) 0.1546(6) 0.032(3) Uani 1 1 d .
C22 C 0.7378(7) 0.8844(18) 0.0827(6) 0.028(3) Uani 1 1 d .
C23 C 0.6788(7) 0.879(2) 0.0408(7) 0.034(3) Uani 1 1 d .
C24 C 0.6739(7) 0.847(2) -0.0257(7) 0.037(4) Uani 1 1 d .
C25 C 0.7306(8) 0.826(2) -0.0547(7) 0.035(3) Uani 1 1 d .
C26 C 0.7905(8) 0.836(2) -0.0125(8) 0.041(4) Uani 1 1 d .
C27 C 0.7955(8) 0.864(2) 0.0530(7) 0.039(4) Uani 1 1 d .
C28 C 0.7277(8) 0.807(2) -0.1288(7) 0.039(4) Uani 1 1 d .

loop_
_atom_site_aniso_label
_atom_site_aniso_U_11
_atom_site_aniso_U_22
_atom_site_aniso_U_33
_atom_site_aniso_U_23
_atom_site_aniso_U_13
_atom_site_aniso_U_12
Cd1 0.0288(5) 0.0373(6) 0.0274(5) -0.0047(4) 0.0050(4) -0.0050(5)
Cd2 0.0315(6) 0.0407(6) 0.0255(5) -0.0035(5) 0.0051(4) -0.0039(5)
N1 0.044(7) 0.033(7) 0.031(7) 0.006(5) 0.001(5) -0.008(6)
N2 0.045(8) 0.037(8) 0.050(8) -0.001(6) -0.003(7) 0.003(6)
N3 0.033(7) 0.048(8) 0.031(6) 0.002(6) 0.001(5) -0.002(6)
N4 0.042(7) 0.039(8) 0.044(8) 0.006(6) -0.005(6) -0.002(6)
O1 0.035(6) 0.032(6) 0.076(8) -0.002(6) 0.017(5) -0.006(5)
O2 0.032(5) 0.033(6) 0.044(6) -0.004(5) 0.006(5) 0.006(5)
O3 0.101(10) 0.065(9) 0.026(6) -0.008(6) 0.022(6) 0.017(8)
O4 0.078(9) 0.056(8) 0.041(7) -0.007(6) 0.004(6) -0.027(7)
O5 0.041(6) 0.033(6) 0.034(5) 0.001(5) 0.008(4) 0.004(5)
O6 0.046(6) 0.044(6) 0.031(5) -0.004(5) 0.029(5) -0.009(5)
O7 0.043(7) 0.077(10) 0.059(8) -0.007(7) 0.027(6) -0.019(7)
O8 0.043(7) 0.058(8) 0.092(10) 0.003(7) 0.036(7) -0.008(6)
F1 0.049(6) 0.120(10) 0.044(6) 0.008(6) 0.020(5) -0.023(6)
F2 0.035(5) 0.095(9) 0.044(5) -0.010(5) 0.012(4) -0.009(5)
F3 0.045(5) 0.055(6) 0.051(6) 0.007(5) 0.020(4) -0.009(5)
F4 0.032(5) 0.067(7) 0.050(6) 0.009(5) 0.006(4) -0.001(4)
F5 0.037(5) 0.105(9) 0.044(6) -0.007(6) 0.007(4) 0.004(6)
F6 0.039(5) 0.127(11) 0.044(6) -0.001(6) 0.021(4) 0.006(6)
F7 0.044(5) 0.117(10) 0.033(5) -0.002(6) -0.001(4) 0.000(6)
F8 0.044(5) 0.082(7) 0.035(5) -0.007(5) 0.025(4) 0.008(5)
C1 0.053(10) 0.052(11) 0.047(10) 0.010(8) 0.017(8) -0.002(9)
C2 0.043(9) 0.041(9) 0.028(7) 0.000(7) 0.012(6) -0.006(7)
C3 0.050(9) 0.031(8) 0.044(9) -0.004(7) 0.014(7) 0.004(7)
C4 0.038(9) 0.045(10) 0.065(12) 0.000(9) 0.002(8) 0.003(8)
C5 0.060(11) 0.048(11) 0.053(11) -0.002(9) -0.009(9) 0.021(9)
C6 0.061(12) 0.058(12) 0.054(11) -0.002(9) -0.013(9) 0.013(10)
C7 0.035(8) 0.024(8) 0.039(8) -0.005(6) 0.011(6) 0.006(6)
C8 0.027(7) 0.029(8) 0.050(9) -0.004(7) 0.020(7) 0.003(6)
C9 0.026(7) 0.024(7) 0.049(9) 0.000(6) 0.020(6) -0.006(6)
C10 0.034(8) 0.062(11) 0.040(9) -0.012(8) 0.018(7) 0.000(8)
C11 0.016(6) 0.050(10) 0.049(9) -0.008(8) 0.013(6) -0.006(7)
C12 0.021(6) 0.022(7) 0.038(8) -0.004(6) 0.016(6) -0.003(5)
C13 0.035(8) 0.031(8) 0.039(8) -0.002(6) 0.015(7) 0.002(6)
C14 0.024(7) 0.048(10) 0.041(8) 0.010(7) 0.020(6) -0.004(7)
C15 0.044(10) 0.059(12) 0.058(11) 0.005(9) -0.001(8) -0.004(9)
C16 0.039(8) 0.029(8) 0.042(9) -0.006(7) 0.009(7) -0.007(7)
C17 0.057(10) 0.045(10) 0.036(8) 0.004(7) 0.010(8) -0.009(8)
C18 0.059(12) 0.062(13) 0.046(10) 0.010(9) -0.005(9) -0.006(10)
C19 0.055(11) 0.047(11) 0.065(12) 0.022(9) -0.022(9) -0.013(9)
C20 0.087(17) 0.070(16) 0.13(2) 0.029(15) -0.066(17) -0.020(14)
C21 0.030(7) 0.053(10) 0.015(6) 0.002(6) 0.010(6) -0.006(7)
C22 0.040(8) 0.027(7) 0.020(7) 0.000(5) 0.013(6) 0.004(6)
C23 0.035(8) 0.045(9) 0.026(7) 0.005(6) 0.013(6) 0.003(7)
C24 0.035(8) 0.056(10) 0.022(7) 0.004(7) 0.009(6) 0.006(7)
C25 0.050(9) 0.033(8) 0.024(7) 0.002(6) 0.014(6) 0.002(7)
C26 0.039(8) 0.050(10) 0.038(9) 0.008(7) 0.017(7) 0.011(7)
C27 0.040(8) 0.046(10) 0.029(8) -0.006(7) 0.000(6) 0.007(7)
C28 0.038(8) 0.048(10) 0.034(8) 0.005(7) 0.015(7) 0.000(7)

loop_
_atom_type_symbol
_atom_type_description
_atom_type_scat_dispersion_real
_atom_type_scat_dispersion_imag
_atom_type_scat_source
C C 0.0033 0.0016 'International Tables Vol C Tables 4.2.6.8 and 6.1.1.4'
H H 0.0000 0.0000 'International Tables Vol C Tables 4.2.6.8 and 6.1.1.4'
N N 0.0061 0.0033 'International Tables Vol C Tables 4.2.6.8 and 6.1.1.4'
O O 0.0106 0.0060 'International Tables Vol C Tables 4.2.6.8 and 6.1.1.4'
Cd Cd -0.8075 1.2024 'International Tables Vol C Tables 4.2.6.8 and 6.1.1.4'
F F 0.0171 0.0103 'International Tables Vol C Tables 4.2.6.8 and 6.1.1.4'

loop_
_geom_angle_atom_site_label_1
_geom_angle_atom_site_label_2
_geom_angle_atom_site_label_3
_geom_angle
_geom_angle_site_symmetry_1
_geom_angle_site_symmetry_3
O4 Cd1 N1 95.7(5) . .
O4 Cd1 O2 87.1(4) . 2_545
N1 Cd1 O2 108.5(4) . 2_545
O4 Cd1 O3 169.7(5) . .
N1 Cd1 O3 91.6(5) . .
O2 Cd1 O3 83.7(4) 2_545 .
O4 Cd1 O1 88.8(5) . .
N1 Cd1 O1 158.2(4) . .
O2 Cd1 O1 92.9(4) 2_545 .
O3 Cd1 O1 87.0(5) . .
O4 Cd1 O2 94.6(4) . .
N1 Cd1 O2 104.2(4) . .
O2 Cd1 O2 146.9(2) 2_545 .
O3 Cd1 O2 90.6(4) . .
O1 Cd1 O2 54.1(4) . .
N3 Cd2 O7 98.4(5) . .
N3 Cd2 O6 156.9(4) . .
O7 Cd2 O6 92.5(4) . .
N3 Cd2 O5 104.9(4) . 2_655
O7 Cd2 O5 88.3(4) . 2_655
O6 Cd2 O5 95.7(4) . 2_655
N3 Cd2 O8 92.8(5) . .
O7 Cd2 O8 164.2(5) . .
O6 Cd2 O8 81.2(4) . .
O5 Cd2 O8 78.0(4) 2_655 .
N3 Cd2 O5 103.8(4) . .
O7 Cd2 O5 107.3(4) . .
O6 Cd2 O5 53.3(4) . .
O5 Cd2 O5 144.8(3) 2_655 .
O8 Cd2 O5 80.6(4) . .
C2 N1 C3 106.7(13) . .
C2 N1 Cd1 129.9(11) . .
C3 N1 Cd1 123.1(10) . .
C2 N2 C4 107.2(13) . .
C2 N2 C5 128.3(15) . .
C4 N2 C5 123.7(15) . .
C16 N3 C17 106.6(13) . .
C16 N3 Cd2 128.6(10) . .
C17 N3 Cd2 124.7(11) . .
C18 N4 C16 107.7(13) . .
C18 N4 C19 124.1(15) . .
C16 N4 C19 128.0(15) . .
C7 O1 Cd1 93.3(10) . .
C7 O2 Cd1 124.5(9) . 2
C7 O2 Cd1 88.1(8) . .
Cd1 O2 Cd1 115.4(4) 2 .
C28 O3 Cd1 141.7(11) 3_665 .
C28 O4 Cd1 131.6(11) 4_576 .
C21 O5 Cd2 122.4(9) . 2_645
C21 O5 Cd2 83.2(8) . .
Cd2 O5 Cd2 109.9(4) 2_645 .
C21 O6 Cd2 100.6(9) . .
C14 O7 Cd2 112.3(9) . .
C14 O8 Cd2 162.7(12) 2_655 .
C2 C1 H1A 109.5 . .
C2 C1 H1B 109.5 . .
H1A C1 H1B 109.5 . .
C2 C1 H1C 109.5 . .
H1A C1 H1C 109.5 . .
H1B C1 H1C 109.5 . .
N1 C2 N2 111.3(13) . .
N1 C2 C1 124.7(14) . .
N2 C2 C1 123.5(14) . .
C4 C3 N1 107.0(15) . .
C4 C3 H3 126.5 . .
N1 C3 H3 126.5 . .
N2 C4 C3 107.7(15) . .
N2 C4 H4 126.1 . .
C3 C4 H4 126.1 . .
N2 C5 C6 112.8(15) . .
N2 C5 H5A 109.0 . .
C6 C5 H5A 109.0 . .
N2 C5 H5B 109.0 . .
C6 C5 H5B 109.0 . .
H5A C5 H5B 107.8 . .
C5 C6 C6 115.3(19) . 3_565
C5 C6 H6A 108.4 . .
C6 C6 H6A 108.4 3_565 .
C5 C6 H6B 108.4 . .
C6 C6 H6B 108.4 3_565 .
H6A C6 H6B 107.5 . .
O1 C7 O2 124.3(14) . .
O1 C7 C8 119.7(14) . .
O2 C7 C8 116.0(13) . .
C13 C8 C9 116.2(13) . .
C13 C8 C7 121.5(13) . .
C9 C8 C7 122.3(14) . .
F2 C9 C10 118.4(13) . .
F2 C9 C8 119.4(12) . .
C10 C9 C8 122.1(15) . .
F1 C10 C9 118.4(14) . .
F1 C10 C11 120.5(14) . .
C9 C10 C11 121.1(14) . .
C10 C11 C12 116.6(13) . .
C10 C11 C14 119.8(13) . .
C12 C11 C14 123.6(13) . .
F4 C12 C13 118.5(12) . .
F4 C12 C11 119.5(11) . .
C13 C12 C11 122.0(13) . .
F3 C13 C8 120.0(13) . .
F3 C13 C12 118.0(13) . .
C8 C13 C12 121.9(13) . .
O8 C14 O7 127.9(14) 2_645 .
O8 C14 C11 114.3(15) 2_645 .
O7 C14 C11 117.8(14) . .
C16 C15 H15A 109.5 . .
C16 C15 H15B 109.5 . .
H15A C15 H15B 109.5 . .
C16 C15 H15C 109.5 . .
H15A C15 H15C 109.5 . .
H15B C15 H15C 109.5 . .
N3 C16 N4 109.0(13) . .
N3 C16 C15 127.2(14) . .
N4 C16 C15 123.2(14) . .
C18 C17 N3 109.6(17) . .
C18 C17 H17 125.2 . .
N3 C17 H17 125.2 . .
N4 C18 C17 107.0(16) . .
N4 C18 H18 126.5 . .
C17 C18 H18 126.5 . .
N4 C19 C20 112.5(17) . .
N4 C19 H19A 109.1 . .
C20 C19 H19A 109.1 . .
N4 C19 H19B 109.1 . .
C20 C19 H19B 109.1 . .
H19A C19 H19B 107.8 . .
C20 C20 C19 117(3) 3_776 .
C20 C20 H20A 108.1 3_776 .
C19 C20 H20A 108.1 . .
C20 C20 H20B 108.1 3_776 .
C19 C20 H20B 108.1 . .
H20A C20 H20B 107.3 . .
O6 C21 O5 122.9(12) . .
O6 C21 C22 120.8(13) . .
O5 C21 C22 116.1(13) . .
C23 C22 C27 115.7(12) . .
C23 C22 C21 121.9(12) . .
C27 C22 C21 122.2(13) . .
F8 C23 C22 119.9(12) . .
F8 C23 C24 116.6(13) . .
C22 C23 C24 123.4(13) . .
F7 C24 C23 120.2(13) . .
F7 C24 C25 119.1(13) . .
C23 C24 C25 120.7(14) . .
C26 C25 C24 115.8(13) . .
C26 C25 C28 121.7(13) . .
C24 C25 C28 122.3(14) . .
C27 C26 F6 116.7(14) . .
C27 C26 C25 123.7(14) . .
F6 C26 C25 119.6(13) . .
F5 C27 C26 121.0(14) . .
F5 C27 C22 118.5(13) . .
C26 C27 C22 120.5(14) . .
O4 C28 O3 127.7(15) 4_675 3_665
O4 C28 C25 118.2(15) 4_675 .
O3 C28 C25 113.9(14) 3_665 .

loop_
_geom_bond_atom_site_label_1
_geom_bond_atom_site_label_2
_geom_bond_distance
_geom_bond_site_symmetry_2
Cd1 O4 2.202(12) .
Cd1 N1 2.209(12) .
Cd1 O2 2.281(10) 2_545
Cd1 O3 2.316(11) .
Cd1 O1 2.363(11) .
Cd1 O2 2.401(10) .
Cd2 N3 2.200(12) .
Cd2 O7 2.249(11) .
Cd2 O6 2.258(10) .
Cd2 O5 2.313(10) 2_655
Cd2 O8 2.390(11) .
Cd2 O5 2.562(10) .
N1 C2 1.299(18) .
N1 C3 1.389(19) .
N2 C2 1.34(2) .
N2 C4 1.35(2) .
N2 C5 1.46(2) .
N3 C16 1.331(19) .
N3 C17 1.355(19) .
N4 C18 1.35(2) .
N4 C16 1.366(19) .
N4 C19 1.46(2) .
O1 C7 1.155(18) .
O2 C7 1.295(17) .
O2 Cd1 2.281(10) 2
O3 C28 1.255(19) 3_665
O4 C28 1.220(19) 4_576
O5 C21 1.301(17) .
O5 Cd2 2.313(10) 2_645
O6 C21 1.180(18) .
O7 C14 1.26(2) .
O8 C14 1.241(19) 2_655
F1 C10 1.333(18) .
F2 C9 1.347(17) .
F3 C13 1.353(16) .
F4 C12 1.348(16) .
F5 C27 1.340(17) .
F6 C26 1.355(17) .
F7 C24 1.335(17) .
F8 C23 1.356(16) .
C1 C2 1.52(2) .
C1 H1A 0.9600 .
C1 H1B 0.9600 .
C1 H1C 0.9600 .
C3 C4 1.36(2) .
C3 H3 0.9300 .
C4 H4 0.9300 .
C5 C6 1.51(3) .
C5 H5A 0.9700 .
C5 H5B 0.9700 .
C6 C6 1.50(4) 3_565
C6 H6A 0.9700 .
C6 H6B 0.9700 .
C7 C8 1.532(19) .
C8 C13 1.37(2) .
C8 C9 1.395(19) .
C9 C10 1.37(2) .
C10 C11 1.38(2) .
C11 C12 1.385(19) .
C11 C14 1.498(18) .
C12 C13 1.372(19) .
C14 O8 1.241(19) 2_645
C15 C16 1.49(2) .
C15 H15A 0.9600 .
C15 H15B 0.9600 .
C15 H15C 0.9600 .
C17 C18 1.35(2) .
C17 H17 0.9300 .
C18 H18 0.9300 .
C19 C20 1.52(3) .
C19 H19A 0.9700 .
C19 H19B 0.9700 .
C20 C20 1.44(5) 3_776
C20 H20A 0.9700 .
C20 H20B 0.9700 .
C21 C22 1.491(17) .
C22 C23 1.36(2) .
C22 C27 1.41(2) .
C23 C24 1.372(19) .
C24 C25 1.38(2) .
C25 C26 1.38(2) .
C25 C28 1.516(19) .
C26 C27 1.35(2) .
C28 O4 1.220(19) 4_675
C28 O3 1.255(19) 3_665

loop_
_geom_torsion_atom_site_label_1
_geom_torsion_atom_site_label_2
_geom_torsion_atom_site_label_3
_geom_torsion_atom_site_label_4
_geom_torsion
_geom_torsion_site_symmetry_1
_geom_torsion_site_symmetry_4
O4 Cd1 N1 C2 150.8(14) . .
O2 Cd1 N1 C2 -120.4(13) 2_545 .
O3 Cd1 N1 C2 -36.5(14) . .
O1 Cd1 N1 C2 50(2) . .
O2 Cd1 N1 C2 54.6(14) . .
O4 Cd1 N1 C3 -34.8(12) . .
O2 Cd1 N1 C3 54.1(12) 2_545 .
O3 Cd1 N1 C3 138.0(12) . .
O1 Cd1 N1 C3 -135.9(12) . .
O2 Cd1 N1 C3 -131.0(11) . .
O7 Cd2 N3 C16 148.7(13) . .
O6 Cd2 N3 C16 31(2) . .
O5 Cd2 N3 C16 -120.8(13) 2_655 .
O8 Cd2 N3 C16 -42.5(14) . .
O5 Cd2 N3 C16 38.5(14) . .
O7 Cd2 N3 C17 -32.9(14) . .
O6 Cd2 N3 C17 -150.1(12) . .
O5 Cd2 N3 C17 57.6(13) 2_655 .
O8 Cd2 N3 C17 135.9(13) . .
O5 Cd2 N3 C17 -143.1(13) . .
O4 Cd1 O1 C7 -99.1(10) . .
N1 Cd1 O1 C7 3.4(18) . .
O2 Cd1 O1 C7 173.9(9) 2_545 .
O3 Cd1 O1 C7 90.4(10) . .
O2 Cd1 O1 C7 -2.5(8) . .
O4 Cd1 O2 C7 87.4(8) . .
N1 Cd1 O2 C7 -175.5(8) . .
O2 Cd1 O2 C7 -4.4(8) 2_545 .
O3 Cd1 O2 C7 -83.7(8) . .
O1 Cd1 O2 C7 2.2(8) . .
O4 Cd1 O2 Cd1 -40.3(5) . 2
N1 Cd1 O2 Cd1 56.7(5) . 2
O2 Cd1 O2 Cd1 -132.1(6) 2_545 2
O3 Cd1 O2 Cd1 148.6(5) . 2
O1 Cd1 O2 Cd1 -125.5(6) . 2
O4 Cd1 O3 C28 -16(4) . 3_665
N1 Cd1 O3 C28 -151(2) . 3_665
O2 Cd1 O3 C28 -43.0(19) 2_545 3_665
O1 Cd1 O3 C28 50(2) . 3_665
O2 Cd1 O3 C28 104(2) . 3_665
N1 Cd1 O4 C28 -107.0(16) . 4_576
O2 Cd1 O4 C28 144.7(16) 2_545 4_576
O3 Cd1 O4 C28 118(3) . 4_576
O1 Cd1 O4 C28 51.6(16) . 4_576
O2 Cd1 O4 C28 -2.2(16) . 4_576
N3 Cd2 O5 C21 -177.0(8) . .
O7 Cd2 O5 C21 79.5(8) . .
O6 Cd2 O5 C21 -0.4(7) . .
O5 Cd2 O5 C21 -33.3(8) 2_655 .
O8 Cd2 O5 C21 -86.4(8) . .
N3 Cd2 O5 Cd2 60.9(5) . 2_645
O7 Cd2 O5 Cd2 -42.6(5) . 2_645
O6 Cd2 O5 Cd2 -122.5(6) . 2_645
O5 Cd2 O5 Cd2 -155.4(5) 2_655 2_645
O8 Cd2 O5 Cd2 151.5(5) . 2_645
N3 Cd2 O6 C21 9.0(16) . .
O7 Cd2 O6 C21 -109.3(9) . .
O5 Cd2 O6 C21 162.1(9) 2_655 .
O8 Cd2 O6 C21 85.3(9) . .
O5 Cd2 O6 C21 0.5(8) . .
N3 Cd2 O7 C14 -100.2(11) . .
O6 Cd2 O7 C14 59.3(11) . .
O5 Cd2 O7 C14 154.9(11) 2_655 .
O8 Cd2 O7 C14 125.3(18) . .
O5 Cd2 O7 C14 7.1(12) . .
N3 Cd2 O8 C14 -159(4) . 2_655
O7 Cd2 O8 C14 -24(5) . 2_655
O6 Cd2 O8 C14 43(4) . 2_655
O5 Cd2 O8 C14 -55(4) 2_655 2_655
O5 Cd2 O8 C14 97(4) . 2_655
C3 N1 C2 N2 0.6(18) . .
Cd1 N1 C2 N2 175.7(10) . .
C3 N1 C2 C1 172.8(15) . .
Cd1 N1 C2 C1 -12(2) . .
C4 N2 C2 N1 -1.1(19) . .
C5 N2 C2 N1 -171.2(15) . .
C4 N2 C2 C1 -173.5(16) . .
C5 N2 C2 C1 16(3) . .
C2 N1 C3 C4 0.2(18) . .
Cd1 N1 C3 C4 -175.4(11) . .
C2 N2 C4 C3 1.2(19) . .
C5 N2 C4 C3 171.9(15) . .
N1 C3 C4 N2 -0.9(19) . .
C2 N2 C5 C6 93(2) . .
C4 N2 C5 C6 -75(2) . .
N2 C5 C6 C6 -58(3) . 3_565
Cd1 O1 C7 O2 4.5(16) . .
Cd1 O1 C7 C8 -173.8(11) . .
Cd1 O2 C7 O1 115.4(15) 2 .
Cd1 O2 C7 O1 -4.5(15) . .
Cd1 O2 C7 C8 -66.1(15) 2 .
Cd1 O2 C7 C8 174.0(11) . .
O1 C7 C8 C13 -50(2) . .
O2 C7 C8 C13 131.3(15) . .
O1 C7 C8 C9 126.9(16) . .
O2 C7 C8 C9 -51.6(19) . .
C13 C8 C9 F2 178.7(13) . .
C7 C8 C9 F2 1(2) . .
C13 C8 C9 C10 -2(2) . .
C7 C8 C9 C10 -179.2(14) . .
F2 C9 C10 F1 1(2) . .
C8 C9 C10 F1 -178.8(15) . .
F2 C9 C10 C11 -179.2(15) . .
C8 C9 C10 C11 1(3) . .
F1 C10 C11 C12 179.3(15) . .
C9 C10 C11 C12 -1(2) . .
F1 C10 C11 C14 -1(3) . .
C9 C10 C11 C14 178.7(15) . .
C10 C11 C12 F4 -178.1(14) . .
C14 C11 C12 F4 2(2) . .
C10 C11 C12 C13 1(2) . .
C14 C11 C12 C13 -178.5(15) . .
C9 C8 C13 F3 178.3(13) . .
C7 C8 C13 F3 -4(2) . .
C9 C8 C13 C12 2(2) . .
C7 C8 C13 C12 179.4(13) . .
F4 C12 C13 F3 1(2) . .
C11 C12 C13 F3 -178.0(13) . .
F4 C12 C13 C8 177.3(13) . .
C11 C12 C13 C8 -2(2) . .
Cd2 O7 C14 O8 15(2) . 2_645
Cd2 O7 C14 C11 -168.2(11) . .
C10 C11 C14 O8 -70(2) . 2_645
C12 C11 C14 O8 109.7(18) . 2_645
C10 C11 C14 O7 112.4(18) . .
C12 C11 C14 O7 -68(2) . .
C17 N3 C16 N4 -0.4(17) . .
Cd2 N3 C16 N4 178.3(10) . .
C17 N3 C16 C15 171.6(16) . .
Cd2 N3 C16 C15 -10(2) . .
C18 N4 C16 N3 -0.4(18) . .
C19 N4 C16 N3 -174.7(15) . .
C18 N4 C16 C15 -172.7(16) . .
C19 N4 C16 C15 13(3) . .
C16 N3 C17 C18 1.0(19) . .
Cd2 N3 C17 C18 -177.7(12) . .
C16 N4 C18 C17 1(2) . .
C19 N4 C18 C17 175.6(15) . .
N3 C17 C18 N4 -1(2) . .
C18 N4 C19 C20 -76(2) . .
C16 N4 C19 C20 97(2) . .
N4 C19 C20 C20 -61(4) . 3_776
Cd2 O6 C21 O5 -0.9(15) . .
Cd2 O6 C21 C22 -175.6(11) . .
Cd2 O5 C21 O6 110.0(14) 2_645 .
Cd2 O5 C21 O6 0.8(13) . .
Cd2 O5 C21 C22 -75.1(14) 2_645 .
Cd2 O5 C21 C22 175.7(12) . .
O6 C21 C22 C23 -50(2) . .
O5 C21 C22 C23 135.1(15) . .
O6 C21 C22 C27 125.3(16) . .
O5 C21 C22 C27 -50(2) . .
C27 C22 C23 F8 178.6(14) . .
C21 C22 C23 F8 -6(2) . .
C27 C22 C23 C24 3(2) . .
C21 C22 C23 C24 179.0(15) . .
F8 C23 C24 F7 2(2) . .
C22 C23 C24 F7 177.6(15) . .
F8 C23 C24 C25 -178.0(14) . .
C22 C23 C24 C25 -3(3) . .
F7 C24 C25 C26 -179.8(15) . .
C23 C24 C25 C26 1(2) . .
F7 C24 C25 C28 5(2) . .
C23 C24 C25 C28 -174.4(15) . .
C24 C25 C26 C27 1(3) . .
C28 C25 C26 C27 175.6(16) . .
C24 C25 C26 F6 -177.9(15) . .
C28 C25 C26 F6 -3(2) . .
F6 C26 C27 F5 -2(3) . .
C25 C26 C27 F5 179.7(16) . .
F6 C26 C27 C22 178.7(15) . .
C25 C26 C27 C22 0(3) . .
C23 C22 C27 F5 178.4(15) . .
C21 C22 C27 F5 3(2) . .
C23 C22 C27 C26 -2(2) . .
C21 C22 C27 C26 -177.7(15) . .
C26 C25 C28 O4 -116.7(18) . 4_675
C24 C25 C28 O4 58(2) . 4_675
C26 C25 C28 O3 59(2) . 3_665
C24 C25 C28 O3 -126.5(17) . 3_665
